data_7011701
loop_
_publ_author_name
'Renzo Ros'
'Augusto Tassan'
'Raymond Roulet'
'G\`abor Laurenczy'
'Virginie Duprez'
'Kurt Schenk'

_publ_section_title
;
 Reaction of triangulo-clusters [Pt3(\m-CO)3(PR3)3] with
 hexafluorobutyne. The X-ray crystal structures of
 [Pt2(CO)2(PR3)2(\m-\h2:\h2-CF3CCCF3)](PR3= PPh3 or PCy3) and
 [Pt2(CO)2(PBzPh2)(\m-\h1:\h1-CF3CCCF3)2]
;
_journal_issue 18
_journal_name_full 'J. Chem. Soc., Dalton Trans.'
_journal_page_first 3565
_journal_page_last 3570
_journal_paper_doi 10.1039/b203075f
_journal_year 2002
_chemical_formula_sum 'C48 H34 F12 O2 P2 Pt2'
_chemical_formula_weight 1322.87
_chemical_name_systematic
;
?
;
_space_group_IT_number 14
_symmetry_cell_setting monoclinic
_symmetry_space_group_name_Hall '-P 2ybc'
_symmetry_space_group_name_H-M 'P 1 21/c 1'
_atom_sites_solution_hydrogens geom
_atom_sites_solution_primary direct
_atom_sites_solution_secondary difmap
_audit_creation_method SHELXL
_cell_angle_alpha 90.00
_cell_angle_beta 104.03(3)
_cell_angle_gamma 90.00
_cell_formula_units_Z 4
_cell_length_a 13.001(3)
_cell_length_b 13.740(3)
_cell_length_c 26.580(5)
_cell_measurement_temperature 293(2)
_cell_volume 4606.4(18)
_computing_cell_refinement 'Siemens XSCANS'
_computing_data_collection 'Siemens XSCANS'
_computing_data_reduction 'Siemens SHELXTL'
_computing_molecular_graphics 'Siemens SHELXTL'
_computing_publication_material 'Siemens SHELXTL'
_computing_structure_refinement 'SHELXL-93 (Sheldrick, 1993)'
_computing_structure_solution 'SHELXS-86 (Sheldrick, 1990)'
_diffrn_ambient_temperature 293(2)
_diffrn_measurement_device 'Siemens P4'
_diffrn_measurement_method '\w scans'
_diffrn_radiation_monochromator graphite
_diffrn_radiation_source 'fine-focus sealed tube'
_diffrn_radiation_type MoK\a
_diffrn_radiation_wavelength 0.71073
_diffrn_reflns_av_R_equivalents 0.0298
_diffrn_reflns_av_sigmaI/netI 0.0223
_diffrn_reflns_limit_h_max 17
_diffrn_reflns_limit_h_min -17
_diffrn_reflns_limit_k_max 17
_diffrn_reflns_limit_k_min -18
_diffrn_reflns_limit_l_max 32
_diffrn_reflns_limit_l_min -32
_diffrn_reflns_number 35396
_diffrn_reflns_theta_max 28.06
_diffrn_reflns_theta_min 2.46
_exptl_absorpt_coefficient_mu 6.224
_exptl_absorpt_correction_type none
_exptl_crystal_density_diffrn 1.908
_exptl_crystal_F_000 2528
_refine_diff_density_max 1.374
_refine_diff_density_min -0.689
_refine_diff_density_rms 0.094
_refine_ls_extinction_method none
_refine_ls_goodness_of_fit_all 2.420
_refine_ls_goodness_of_fit_obs 2.687
_refine_ls_matrix_type full
_refine_ls_number_parameters 646
_refine_ls_number_reflns 10533
_refine_ls_number_restraints 42
_refine_ls_restrained_S_all 2.416
_refine_ls_restrained_S_obs 2.680
_refine_ls_R_factor_all 0.0416
_refine_ls_R_factor_obs 0.0270
_refine_ls_shift/esd_max -0.473
_refine_ls_shift/esd_mean 0.021
_refine_ls_structure_factor_coef Fsqd
_refine_ls_weighting_details 'w=1/[\s^2^(Fo^2^)+(0.0000P)^2^+0.0000P] where P=(Fo^2^+2Fc^2^)/3'
_refine_ls_weighting_scheme calc
_refine_ls_wR_factor_all 0.0411
_refine_ls_wR_factor_obs 0.0402
_reflns_number_observed 8320
_reflns_number_total 10541
_reflns_observed_criterion >2sigma(I)
_cod_data_source_file b203075f.txt
_cod_data_source_block Compound_six
_cod_depositor_comments
;
The following automatic conversions were performed:
'_symmetry_cell_setting' value 'Monoclinic' changed to 'monoclinic'
according to '/home/saulius/struct/CIF-dictionaries/cif_core.dic'
dictionary named 'cif_core.dic' version 2.4.1 from 2010-06-29.

Automatic conversion script
Id: cif_fix_enum 1527 2010-12-29 10:47:43Z saulius 

The following automatic conversions were performed:

'_refine_ls_weighting_scheme' value 'calc
w=1/[\s^2^(Fo^2^)+(0.0000P)^2^+0.0000P] where P=(Fo^2^+2Fc^2^)/3' was
changed to 'calc'. New tag '_refine_ls_weighting_details' was
created. The value of the new tag was set to
'w=1/[\s^2^(Fo^2^)+(0.0000P)^2^+0.0000P] where P=(Fo^2^+2Fc^2^)/3'.

Automatic conversion script
Id: cif_fix_values 3143 2015-03-26 13:38:13Z robertas 
;
_cod_original_cell_volume 4606.2(16)
_cod_original_sg_symbol_H-M P2(1)/c
_cod_database_code 7011701

loop_
_symmetry_equiv_pos_as_xyz
'x, y, z'
'-x, y+1/2, -z+1/2'
'-x, -y, -z'
'x, -y-1/2, z-1/2'

loop_
_atom_site_aniso_label
_atom_site_aniso_U_11
_atom_site_aniso_U_22
_atom_site_aniso_U_33
_atom_site_aniso_U_23
_atom_site_aniso_U_13
_atom_site_aniso_U_12
Pt1 0.03059(7) 0.03826(7) 0.02819(8) -0.00007(6) 0.00778(5) 0.00260(6)
Pt2 0.03246(7) 0.04319(8) 0.02821(8) -0.00037(6) 0.00832(5) 0.00537(6)
P1 0.0342(4) 0.0491(5) 0.0283(5) 0.0015(4) 0.0104(3) 0.0001(4)
P2 0.0352(4) 0.0424(5) 0.0289(5) -0.0034(4) 0.0101(4) 0.0024(4)
F1 0.117(2) 0.076(2) 0.037(2) -0.0096(13) 0.0089(14) 0.036(2)
F2 0.0576(15) 0.081(2) 0.078(2) -0.0099(14) 0.0238(13) 0.0269(14)
F3 0.124(3) 0.052(2) 0.102(3) -0.024(2) 0.054(2) -0.016(2)
F4 0.080(8) 0.098(6) 0.223(17) 0.033(8) -0.085(10) 0.008(6)
F4E 0.309(20) 0.057(7) 0.141(14) 0.033(7) -0.115(13) -0.016(8)
F5 0.207(14) 0.177(13) 0.115(10) 0.115(10) 0.111(10) 0.124(10)
F5E 0.102(10) 0.275(21) 0.125(9) 0.100(10) 0.075(8) 0.130(12)
F6 0.142(8) 0.059(6) 0.073(6) 0.010(4) 0.055(6) 0.055(5)
F6E 0.134(9) 0.088(6) 0.031(4) 0.003(4) 0.015(4) 0.073(5)
F7 0.075(3) 0.156(5) 0.054(3) -0.052(3) 0.013(2) -0.042(3)
F7E 0.032(7) 0.118(17) 0.055(11) -0.006(11) 0.023(7) -0.006(9)
F8 0.069(3) 0.067(3) 0.081(4) 0.003(2) 0.004(3) -0.037(3)
F8E 0.112(19) 0.103(18) 0.058(14) 0.050(13) -0.046(11) -0.067(15)
F9 0.043(2) 0.073(3) 0.118(5) 0.011(3) -0.022(3) 0.004(2)
F10 0.078(2) 0.094(2) 0.048(2) 0.0042(14) 0.0256(13) -0.0239(15)
F11 0.0458(13) 0.073(2) 0.090(2) 0.0114(14) 0.0380(13) 0.0051(12)
F12 0.089(2) 0.0460(14) 0.075(2) 0.0087(12) 0.0351(15) -0.0113(13)
O5 0.062(2) 0.083(2) 0.075(2) 0.026(2) 0.012(2) 0.031(2)
O6 0.0277(14) 0.132(3) 0.093(3) -0.021(2) -0.001(2) -0.003(2)
C1B 0.036(2) 0.044(2) 0.036(2) 0.003(2) 0.0074(15) 0.010(2)
C1A 0.035(2) 0.032(2) 0.043(2) -0.0015(15) 0.015(2) -0.0022(14)
C2B 0.049(2) 0.040(2) 0.036(2) 0.001(2) 0.017(2) 0.011(2)
C2A 0.033(2) 0.033(2) 0.042(2) 0.0028(15) 0.0120(15) -0.0013(14)
C3B 0.069(3) 0.066(3) 0.047(3) 0.008(2) 0.012(2) 0.025(3)
C3A 0.059(3) 0.047(2) 0.046(3) 0.003(2) 0.020(2) -0.007(2)
C4B 0.057(2) 0.044(2) 0.039(3) 0.000(2) 0.016(2) 0.010(2)
C4A 0.040(2) 0.053(2) 0.056(3) -0.011(2) 0.009(2) -0.011(2)
C5 0.039(2) 0.062(3) 0.040(2) 0.000(2) 0.014(2) 0.001(2)
C6 0.054(2) 0.066(3) 0.034(2) -0.005(2) 0.015(2) 0.015(2)
C20 0.060(2) 0.051(2) 0.020(2) -0.0074(15) 0.006(2) 0.007(2)
C21 0.057(2) 0.064(3) 0.036(3) 0.005(2) 0.007(2) 0.002(2)
C22 0.055(3) 0.091(4) 0.067(4) -0.009(3) 0.003(2) -0.021(3)
C23 0.057(3) 0.096(4) 0.061(3) -0.010(3) -0.005(2) 0.011(3)
C24 0.090(4) 0.062(3) 0.059(3) 0.014(2) -0.002(3) 0.013(3)
C25 0.062(3) 0.054(3) 0.052(3) 0.007(2) 0.009(2) -0.001(2)
C27 0.044(2) 0.055(2) 0.042(3) 0.000(2) 0.015(2) 0.005(2)
C30 0.033(2) 0.053(2) 0.040(2) 0.008(2) 0.003(2) -0.003(2)
C31 0.049(2) 0.066(3) 0.050(3) 0.006(2) 0.011(2) -0.005(2)
C32 0.070(3) 0.070(3) 0.069(4) 0.022(3) 0.001(3) -0.027(3)
C33 0.078(3) 0.060(3) 0.074(4) 0.006(3) -0.005(3) -0.013(3)
C34 0.069(3) 0.074(3) 0.085(4) -0.024(3) 0.006(3) 0.003(3)
C35 0.059(3) 0.045(2) 0.067(3) -0.005(2) 0.020(2) -0.010(2)
C40 0.036(2) 0.062(3) 0.043(3) 0.013(2) 0.010(2) -0.006(2)
C41 0.045(2) 0.076(3) 0.058(3) -0.002(2) 0.011(2) 0.016(2)
C42 0.049(3) 0.088(4) 0.098(5) 0.006(3) 0.030(3) 0.019(2)
C43 0.043(2) 0.124(5) 0.084(4) 0.020(4) 0.007(3) 0.010(3)
C44 0.053(3) 0.139(5) 0.059(4) 0.009(3) -0.002(2) 0.009(3)
C45 0.047(2) 0.099(4) 0.044(3) -0.003(2) 0.007(2) 0.010(2)
C50 0.047(2) 0.068(3) 0.019(2) 0.002(2) 0.0125(14) -0.006(2)
C51 0.063(3) 0.074(3) 0.043(3) -0.004(2) 0.008(2) -0.018(2)
C52 0.062(3) 0.109(4) 0.041(3) 0.000(3) 0.008(2) -0.028(3)
C53 0.048(2) 0.123(5) 0.051(3) 0.006(3) 0.009(2) 0.004(3)
C54 0.061(3) 0.097(4) 0.049(3) 0.009(3) 0.010(2) 0.028(3)
C55 0.048(2) 0.070(3) 0.036(3) -0.008(2) 0.015(2) -0.001(2)
C57 0.046(2) 0.056(2) 0.035(2) -0.005(2) 0.016(2) 0.005(2)
C60 0.033(2) 0.051(2) 0.035(2) 0.000(2) 0.0102(15) 0.001(2)
C61 0.066(3) 0.056(3) 0.080(4) 0.003(2) 0.037(3) -0.010(2)
C62 0.069(3) 0.089(4) 0.114(5) 0.020(4) 0.048(3) -0.008(3)
C63 0.062(3) 0.062(3) 0.099(5) 0.004(3) 0.007(3) -0.026(3)
C64 0.082(3) 0.052(3) 0.074(4) -0.012(2) 0.017(3) -0.011(2)
C65 0.074(3) 0.054(3) 0.058(3) -0.011(2) 0.029(2) -0.008(2)
C70 0.041(2) 0.037(2) 0.039(2) -0.004(2) 0.007(2) -0.001(2)
C71 0.041(2) 0.054(2) 0.056(3) -0.008(2) 0.013(2) 0.003(2)
C72 0.037(2) 0.068(3) 0.092(4) -0.011(3) 0.022(2) -0.003(2)
C73 0.045(3) 0.065(3) 0.102(5) -0.010(3) -0.004(3) 0.005(2)
C74 0.057(3) 0.064(3) 0.060(3) 0.003(2) -0.004(2) 0.010(2)
C75 0.047(2) 0.049(2) 0.050(3) 0.002(2) 0.010(2) 0.004(2)

loop_
_atom_site_label
_atom_site_type_symbol
_atom_site_fract_x
_atom_site_fract_y
_atom_site_fract_z
_atom_site_U_iso_or_equiv
_atom_site_thermal_displace_type
_atom_site_occupancy
_atom_site_calc_flag
_atom_site_refinement_flags
_atom_site_disorder_group
Pt1 Pt 1.163499(9) 0.215054(11) 0.059507(5) 0.03224(4) Uani 1 d . .
Pt2 Pt 1.226112(9) 0.210691(11) 0.184265(5) 0.03445(4) Uani 1 d . .
P1 P 1.29160(7) 0.27630(8) 0.01950(4) 0.0367(2) Uani 1 d . .
P2 P 1.15556(7) 0.33713(7) 0.22411(4) 0.0351(2) Uani 1 d . .
F1 F 1.2654(2) 0.0450(2) 0.01143(10) 0.0784(9) Uani 1 d . .
F2 F 1.3923(2) 0.0039(2) 0.07360(11) 0.0710(7) Uani 1 d . .
F3 F 1.2413(3) -0.0623(2) 0.06393(13) 0.0879(10) Uani 1 d . .
F4 F 1.4423(4) 0.0434(8) 0.1965(6) 0.155(8) Uani 0.51(2) d PD .
F4E F 1.3113(12) -0.0683(4) 0.1705(6) 0.198(10) Uani 0.49(2) d PD .
F5 F 1.3087(12) 0.0089(8) 0.2214(3) 0.154(8) Uani 0.51(2) d PD .
F5E F 1.4416(4) 0.0146(14) 0.1781(5) 0.159(9) Uani 0.49(2) d PD .
F6 F 1.3430(9) -0.0656(4) 0.1603(5) 0.086(4) Uani 0.51(2) d PD .
F6E F 1.3517(11) 0.0263(9) 0.2296(2) 0.085(4) Uani 0.49(2) d PD .
F7 F 0.9607(4) 0.0916(6) 0.0167(2) 0.095(2) Uani 0.80(2) d PD .
F7E F 0.8727(13) 0.0942(13) 0.0808(9) 0.066(6) Uani 0.20(2) d PD .
F8 F 0.8953(5) 0.0619(5) 0.0799(3) 0.075(2) Uani 0.80(2) d PD .
F8E F 0.9018(15) 0.1906(14) 0.0255(7) 0.102(12) Uani 0.20(2) d PD .
F9 F 0.8849(4) 0.2026(4) 0.0483(3) 0.085(2) Uani 0.80(2) d PD .
F9E F 0.9727(17) 0.0539(10) 0.0340(8) 0.076(6) Uiso 0.20(2) d PD .
F10 F 1.0478(2) 0.1315(2) 0.23070(10) 0.0717(7) Uani 1 d . .
F11 F 0.9110(2) 0.1526(2) 0.16968(11) 0.0660(7) Uani 1 d . .
F12 F 0.9983(2) 0.0183(2) 0.17476(11) 0.0672(7) Uani 1 d . .
O5 O 1.0028(3) 0.3668(2) 0.00712(14) 0.0742(10) Uani 1 d . .
O6 O 1.4551(2) 0.2648(3) 0.23403(15) 0.0871(12) Uani 1 d . .
C1B C 1.2572(3) 0.0993(3) 0.09575(15) 0.0389(8) Uani 1 d . .
C1A C 1.0519(3) 0.1580(2) 0.09613(15) 0.0356(8) Uani 1 d . .
C2B C 1.2805(3) 0.0961(3) 0.14624(15) 0.0406(8) Uani 1 d . .
C2A C 1.0780(3) 0.1569(2) 0.14717(15) 0.0358(8) Uani 1 d . .
C3B C 1.3444(3) 0.0192(3) 0.18070(14) 0.0609(12) Uani 1 d D .
C3A C 1.0087(3) 0.1158(3) 0.1796(2) 0.0496(10) Uani 1 d . .
C4B C 1.2888(3) 0.0226(3) 0.0625(2) 0.0456(9) Uani 1 d . .
C4A C 0.9496(3) 0.1277(2) 0.06103(12) 0.0499(10) Uani 1 d D .
C5 C 1.0624(3) 0.3124(3) 0.0258(2) 0.0464(10) Uani 1 d . .
C6 C 1.3694(3) 0.2474(3) 0.2161(2) 0.0506(11) Uani 1 d . .
C20 C 1.1482(3) 0.2502(3) -0.07658(15) 0.0442(10) Uani 1 d . .
C21 C 1.0794(3) 0.1770(3) -0.0765(2) 0.0529(11) Uani 1 d . .
H21A H 1.1037(3) 0.1205(3) -0.0582(2) 0.063 Uiso 1 calc R .
C22 C 0.9729(4) 0.1828(4) -0.1031(2) 0.0731(15) Uani 1 d . .
H22A H 0.9273(4) 0.1305(4) -0.1035(2) 0.088 Uiso 1 calc R .
C23 C 0.9372(4) 0.2687(4) -0.1288(2) 0.0744(15) Uani 1 d . .
H23A H 0.8664(4) 0.2749(4) -0.1464(2) 0.089 Uiso 1 calc R .
C24 C 1.0056(4) 0.3441(4) -0.1282(2) 0.0737(15) Uani 1 d . .
H24A H 0.9810(4) 0.4016(4) -0.1453(2) 0.088 Uiso 1 calc R .
C25 C 1.1101(4) 0.3362(3) -0.1026(2) 0.0567(11) Uani 1 d . .
H25A H 1.1559(4) 0.3882(3) -0.1026(2) 0.068 Uiso 1 calc R .
C27 C 1.2642(3) 0.2401(3) -0.0483(2) 0.0460(10) Uani 1 d . .
H27A H 1.3067(3) 0.2796(3) -0.0657(2) 0.055 Uiso 1 calc R .
H27B H 1.2855(3) 0.1728(3) -0.0502(2) 0.055 Uiso 1 calc R .
C30 C 1.2988(3) 0.4100(3) 0.0186(2) 0.0430(9) Uani 1 d . .
C31 C 1.3548(3) 0.4563(3) -0.0128(2) 0.0550(11) Uani 1 d . .
H31A H 1.3895(3) 0.4203(3) -0.0333(2) 0.066 Uiso 1 calc R .
C32 C 1.3582(4) 0.5572(4) -0.0132(2) 0.0721(15) Uani 1 d . .
H32A H 1.3964(4) 0.5884(4) -0.0338(2) 0.087 Uiso 1 calc R .
C33 C 1.3070(4) 0.6112(4) 0.0158(2) 0.0746(15) Uani 1 d . .
H33A H 1.3084(4) 0.6787(4) 0.0140(2) 0.089 Uiso 1 calc R .
C34 C 1.2536(4) 0.5665(4) 0.0476(2) 0.078(2) Uani 1 d . .
H34A H 1.2198(4) 0.6032(4) 0.0681(2) 0.094 Uiso 1 calc R .
C35 C 1.2503(3) 0.4657(3) 0.0489(2) 0.0560(11) Uani 1 d . .
H35A H 1.2143(3) 0.4352(3) 0.0708(2) 0.067 Uiso 1 calc R .
C40 C 1.4287(3) 0.2416(3) 0.0476(2) 0.0470(10) Uani 1 d . .
C41 C 1.4916(3) 0.1931(3) 0.0211(2) 0.0598(12) Uani 1 d . .
H41A H 1.4651(3) 0.1779(3) -0.0137(2) 0.072 Uiso 1 calc R .
C42 C 1.5949(4) 0.1663(4) 0.0461(2) 0.076(2) Uani 1 d . .
H42A H 1.6366(4) 0.1317(4) 0.0284(2) 0.091 Uiso 1 calc R .
C43 C 1.6339(4) 0.1911(5) 0.0966(3) 0.085(2) Uani 1 d . .
H43A H 1.7031(4) 0.1742(5) 0.1133(3) 0.102 Uiso 1 calc R .
C44 C 1.5740(4) 0.2397(5) 0.1227(2) 0.086(2) Uani 1 d . .
H44A H 1.6022(4) 0.2565(5) 0.1572(2) 0.103 Uiso 1 calc R .
C45 C 1.4713(3) 0.2650(4) 0.0991(2) 0.0644(13) Uani 1 d . .
H45A H 1.4303(3) 0.2980(4) 0.1178(2) 0.077 Uiso 1 calc R .
C50 C 1.2776(3) 0.2778(3) 0.32059(13) 0.0437(9) Uani 1 d . .
C51 C 1.3578(3) 0.3432(4) 0.3433(2) 0.0607(12) Uani 1 d . .
H51A H 1.3452(3) 0.4098(4) 0.3416(2) 0.073 Uiso 1 calc R .
C52 C 1.4564(4) 0.3070(4) 0.3683(2) 0.0715(15) Uani 1 d . .
H52A H 1.5099(4) 0.3504(4) 0.3835(2) 0.086 Uiso 1 calc R .
C53 C 1.4772(4) 0.2101(5) 0.3713(2) 0.0745(14) Uani 1 d . .
H53A H 1.5438(4) 0.1875(5) 0.3887(2) 0.089 Uiso 1 calc R .
C54 C 1.3988(4) 0.1458(4) 0.3486(2) 0.0696(14) Uani 1 d . .
H54A H 1.4114(4) 0.0791(4) 0.3505(2) 0.084 Uiso 1 calc R .
C55 C 1.2984(3) 0.1826(3) 0.3220(2) 0.0502(11) Uani 1 d . .
H55A H 1.2460(3) 0.1396(3) 0.3053(2) 0.060 Uiso 1 calc R .
C57 C 1.1677(3) 0.3137(3) 0.29318(15) 0.0446(9) Uani 1 d . .
H57A H 1.1525(3) 0.3732(3) 0.30969(15) 0.053 Uiso 1 calc R .
H57B H 1.1156(3) 0.2654(3) 0.29685(15) 0.053 Uiso 1 calc R .
C60 C 1.2203(3) 0.4547(3) 0.22200(15) 0.0394(8) Uani 1 d . .
C61 C 1.2918(4) 0.4681(3) 0.1916(2) 0.0641(13) Uani 1 d . .
H61A H 1.3068(4) 0.4175(3) 0.1713(2) 0.077 Uiso 1 calc R .
C62 C 1.3405(4) 0.5572(4) 0.1918(3) 0.086(2) Uani 1 d . .
H62A H 1.3913(4) 0.5653(4) 0.1728(3) 0.103 Uiso 1 calc R .
C63 C 1.3157(4) 0.6337(4) 0.2191(2) 0.077(2) Uani 1 d . .
H63A H 1.3483(4) 0.6936(4) 0.2181(2) 0.092 Uiso 1 calc R .
C64 C 1.2449(4) 0.6230(3) 0.2474(2) 0.0695(14) Uani 1 d . .
H64A H 1.2275(4) 0.6756(3) 0.2657(2) 0.083 Uiso 1 calc R .
C65 C 1.1962(4) 0.5317(3) 0.2494(2) 0.0597(12) Uani 1 d . .
H65A H 1.1474(4) 0.5241(3) 0.2696(2) 0.072 Uiso 1 calc R .
C70 C 1.0169(3) 0.3665(3) 0.19759(15) 0.0395(8) Uani 1 d . .
C71 C 0.9430(3) 0.3704(3) 0.2272(2) 0.0503(10) Uani 1 d . .
H71A H 0.9631(3) 0.3574(3) 0.2626(2) 0.060 Uiso 1 calc R .
C72 C 0.8382(3) 0.3941(3) 0.2037(2) 0.0645(13) Uani 1 d . .
H72A H 0.7887(3) 0.3994(3) 0.2236(2) 0.077 Uiso 1 calc R .
C73 C 0.8074(4) 0.4098(3) 0.1506(2) 0.075(2) Uani 1 d . .
H73A H 0.7371(4) 0.4241(3) 0.1347(2) 0.089 Uiso 1 calc R .
C74 C 0.8807(4) 0.4041(3) 0.1219(2) 0.0633(12) Uani 1 d . .
H74A H 0.8601(4) 0.4141(3) 0.0863(2) 0.076 Uiso 1 calc R .
C75 C 0.9846(3) 0.3839(3) 0.1450(2) 0.0489(10) Uani 1 d . .
H75A H 1.0340(3) 0.3819(3) 0.1249(2) 0.059 Uiso 1 calc R .

loop_
_atom_type_symbol
_atom_type_description
_atom_type_scat_dispersion_real
_atom_type_scat_dispersion_imag
_atom_type_scat_source
C C 0.0033 0.0016 'International Tables Vol C Tables 4.2.6.8 and 6.1.1.4'
H H 0.0000 0.0000 'International Tables Vol C Tables 4.2.6.8 and 6.1.1.4'
F F 0.0171 0.0103 'International Tables Vol C Tables 4.2.6.8 and 6.1.1.4'
P P 0.1023 0.0942 'International Tables Vol C Tables 4.2.6.8 and 6.1.1.4'
Pt Pt -1.7033 8.3905 'International Tables Vol C Tables 4.2.6.8 and 6.1.1.4'
O O 0.0106 0.0060 'International Tables Vol C Tables 4.2.6.8 and 6.1.1.4'

loop_
_geom_angle_atom_site_label_1
_geom_angle_atom_site_label_2
_geom_angle_atom_site_label_3
_geom_angle
_geom_angle_site_symmetry_1
_geom_angle_site_symmetry_3
_geom_angle_publ_flag
C5 Pt1 C1A 90.28(15) . . ?
C5 Pt1 C1B 173.23(14) . . ?
C1A Pt1 C1B 83.84(14) . . ?
C5 Pt1 P1 91.10(11) . . ?
C1A Pt1 P1 178.62(10) . . ?
C1B Pt1 P1 94.79(10) . . ?
C5 Pt1 Pt2 117.61(12) . . ?
C1A Pt1 Pt2 62.81(10) . . ?
C1B Pt1 Pt2 62.46(11) . . ?
P1 Pt1 Pt2 116.43(3) . . ?
C6 Pt2 C2A 173.60(15) . . ?
C6 Pt2 C2B 90.3(2) . . ?
C2A Pt2 C2B 83.44(14) . . ?
C6 Pt2 P2 92.91(12) . . ?
C2A Pt2 P2 93.39(10) . . ?
C2B Pt2 P2 176.79(11) . . ?
C6 Pt2 Pt1 115.18(13) . . ?
C2A Pt2 Pt1 62.82(11) . . ?
C2B Pt2 Pt1 62.95(10) . . ?
P2 Pt2 Pt1 115.12(3) . . ?
C27 P1 C40 105.8(2) . . ?
C27 P1 C30 105.0(2) . . ?
C40 P1 C30 102.6(2) . . ?
C27 P1 Pt1 111.19(13) . . ?
C40 P1 Pt1 116.94(13) . . ?
C30 P1 Pt1 114.15(13) . . ?
C70 P2 C60 102.3(2) . . ?
C70 P2 C57 105.3(2) . . ?
C60 P2 C57 104.9(2) . . ?
C70 P2 Pt2 116.85(12) . . ?
C60 P2 Pt2 114.14(12) . . ?
C57 P2 Pt2 112.08(12) . . ?
F5E F4 C3B 75.8(4) . . ?
F5E F4 F6E 116.6(15) . . ?
C3B F4 F6E 50.1(4) . . ?
F6 F4E C3B 77.7(4) . . ?
F6 F4E F5 120.5(11) . . ?
C3B F4E F5 47.7(4) . . ?
F6E F5 C3B 76.5(4) . . ?
F6E F5 F4E 109.7(15) . . ?
C3B F5 F4E 47.7(4) . . ?
F4 F5E C3B 75.9(4) . . ?
F4 F5E F6 120.2(12) . . ?
C3B F5E F6 49.5(4) . . ?
F4E F6 C3B 77.7(4) . . ?
F4E F6 F5E 121.6(12) . . ?
C3B F6 F5E 49.4(4) . . ?
F5 F6E C3B 76.5(4) . . ?
F5 F6E F4 125.9(3) . . ?
C3B F6E F4 50.1(4) . . ?
F9E F7 C4A 75.0(4) . . ?
F9E F7 F8E 125.6(6) . . ?
C4A F7 F8E 52.5(4) . . ?
F8 F7E C4A 78.3(4) . . ?
F8 F7E F9 124.7(10) . . ?
C4A F7E F9 48.5(4) . . ?
F7E F8 C4A 78.3(4) . . ?
F7E F8 F9E 119.4(16) . . ?
C4A F8 F9E 48.0(4) . . ?
F9 F8E C4A 74.4(4) . . ?
F9 F8E F7 125.1(7) . . ?
C4A F8E F7 52.5(4) . . ?
F8E F9 C4A 74.3(4) . . ?
F8E F9 F7E 107.9(17) . . ?
C4A F9 F7E 48.5(4) . . ?
F7 F9E C4A 75.0(4) . . ?
F7 F9E F8 110.0(13) . . ?
C4A F9E F8 48.0(4) . . ?
C2B C1B C4B 123.9(3) . . ?
C2B C1B Pt1 117.6(3) . . ?
C4B C1B Pt1 118.4(3) . . ?
C2A C1A C4A 127.7(3) . . ?
C2A C1A Pt1 116.8(2) . . ?
C4A C1A Pt1 115.5(2) . . ?
C1B C2B C3B 127.2(3) . . ?
C1B C2B Pt2 116.9(3) . . ?
C3B C2B Pt2 115.9(2) . . ?
C1A C2A C3A 123.8(3) . . ?
C1A C2A Pt2 117.6(3) . . ?
C3A C2A Pt2 118.6(3) . . ?
F5 C3B F6E 27.0(8) . . ?
F5 C3B F5E 126.9(10) . . ?
F6E C3B F5E 103.0(5) . . ?
F5 C3B F4E 84.5(8) . . ?
F6E C3B F4E 103.0(5) . . ?
F5E C3B F4E 103.0(5) . . ?
F5 C3B F6 106.5(5) . . ?
F6E C3B F6 119.2(9) . . ?
F5E C3B F6 81.1(8) . . ?
F4E C3B F6 24.6(8) . . ?
F5 C3B F4 106.5(5) . . ?
F6E C3B F4 79.9(8) . . ?
F5E C3B F4 28.3(7) . . ?
F4E C3B F4 124.5(9) . . ?
F6 C3B F4 106.5(5) . . ?
F5 C3B C2B 109.3(7) . . ?
F6E C3B C2B 117.1(6) . . ?
F5E C3B C2B 114.0(8) . . ?
F4E C3B C2B 114.9(7) . . ?
F6 C3B C2B 115.5(7) . . ?
F4 C3B C2B 111.9(7) . . ?
F11 C3A F10 104.3(3) . . ?
F11 C3A F12 106.7(3) . . ?
F10 C3A F12 105.1(3) . . ?
F11 C3A C2A 114.8(3) . . ?
F10 C3A C2A 112.8(3) . . ?
F12 C3A C2A 112.3(3) . . ?
F3 C4B F2 106.0(3) . . ?
F3 C4B F1 103.6(3) . . ?
F2 C4B F1 103.6(3) . . ?
F3 C4B C1B 114.0(3) . . ?
F2 C4B C1B 114.4(3) . . ?
F1 C4B C1B 114.0(3) . . ?
F7 C4A F8 105.5(3) . . ?
F7 C4A F9E 30.1(8) . . ?
F8 C4A F9E 83.9(8) . . ?
F7 C4A F8E 75.0(9) . . ?
F8 C4A F8E 121.3(10) . . ?
F9E C4A F8E 104.1(8) . . ?
F7 C4A F7E 118.8(11) . . ?
F8 C4A F7E 23.4(7) . . ?
F9E C4A F7E 104.1(8) . . ?
F8E C4A F7E 104.1(8) . . ?
F7 C4A F9 105.4(3) . . ?
F8 C4A F9 105.4(3) . . ?
F9E C4A F9 132.5(9) . . ?
F8E C4A F9 31.3(8) . . ?
F7E C4A F9 83.0(8) . . ?
F7 C4A C1A 113.0(3) . . ?
F8 C4A C1A 115.6(4) . . ?
F9E C4A C1A 105.6(10) . . ?
F8E C4A C1A 117.4(11) . . ?
F7E C4A C1A 119.8(11) . . ?
F9 C4A C1A 111.1(3) . . ?
O5 C5 Pt1 178.1(3) . . ?
O6 C6 Pt2 176.7(4) . . ?
C21 C20 C25 118.4(4) . . ?
C21 C20 C27 120.7(4) . . ?
C25 C20 C27 120.8(4) . . ?
C20 C21 C22 122.3(4) . . ?
C23 C22 C21 118.1(5) . . ?
C24 C23 C22 120.1(4) . . ?
C23 C24 C25 120.8(4) . . ?
C24 C25 C20 120.2(4) . . ?
C20 C27 P1 113.5(3) . . ?
C35 C30 C31 118.8(4) . . ?
C35 C30 P1 121.2(3) . . ?
C31 C30 P1 120.1(3) . . ?
C32 C31 C30 118.9(5) . . ?
C33 C32 C31 121.6(5) . . ?
C32 C33 C34 120.0(5) . . ?
C33 C34 C35 119.4(5) . . ?
C30 C35 C34 121.4(4) . . ?
C41 C40 C45 118.3(4) . . ?
C41 C40 P1 124.2(3) . . ?
C45 C40 P1 117.5(3) . . ?
C40 C41 C42 120.5(5) . . ?
C43 C42 C41 119.4(5) . . ?
C44 C43 C42 120.7(5) . . ?
C43 C44 C45 120.9(5) . . ?
C44 C45 C40 120.2(5) . . ?
C55 C50 C51 119.5(4) . . ?
C55 C50 C57 119.5(4) . . ?
C51 C50 C57 121.0(4) . . ?
C52 C51 C50 118.9(5) . . ?
C53 C52 C51 121.9(4) . . ?
C52 C53 C54 119.3(4) . . ?
C53 C54 C55 119.0(5) . . ?
C50 C55 C54 121.3(4) . . ?
C50 C57 P2 112.3(2) . . ?
C65 C60 C61 118.8(4) . . ?
C65 C60 P2 120.1(3) . . ?
C61 C60 P2 121.0(3) . . ?
C62 C61 C60 119.4(5) . . ?
C63 C62 C61 121.2(5) . . ?
C64 C63 C62 120.3(5) . . ?
C63 C64 C65 119.9(5) . . ?
C60 C65 C64 120.3(4) . . ?
C75 C70 C71 119.1(4) . . ?
C75 C70 P2 117.5(3) . . ?
C71 C70 P2 123.3(3) . . ?
C70 C71 C72 119.5(4) . . ?
C73 C72 C71 120.2(4) . . ?
C74 C73 C72 119.6(4) . . ?
C73 C74 C75 120.7(5) . . ?
C74 C75 C70 120.9(4) . . ?

loop_
_geom_bond_atom_site_label_1
_geom_bond_atom_site_label_2
_geom_bond_distance
_geom_bond_site_symmetry_2
_geom_bond_publ_flag
Pt1 C5 1.936(4) . ?
Pt1 C1A 2.086(3) . ?
Pt1 C1B 2.092(3) . ?
Pt1 P1 2.3390(10) . ?
Pt1 Pt2 3.2177(8) . ?
Pt2 C6 1.917(4) . ?
Pt2 C2A 2.075(3) . ?
Pt2 C2B 2.085(4) . ?
Pt2 P2 2.3349(10) . ?
P1 C27 1.818(4) . ?
P1 C40 1.821(4) . ?
P1 C30 1.840(4) . ?
P2 C70 1.814(4) . ?
P2 C60 1.828(4) . ?
P2 C57 1.833(4) . ?
F1 C4B 1.352(5) . ?
F2 C4B 1.331(5) . ?
F3 C4B 1.325(5) . ?
F4 F5E 0.63(2) . ?
F4 C3B 1.284(3) . ?
F4 F6E 1.648(12) . ?
F4E F6 0.55(2) . ?
F4E C3B 1.284(3) . ?
F4E F5 1.726(12) . ?
F5 F6E 0.60(2) . ?
F5 C3B 1.284(3) . ?
F5E C3B 1.284(3) . ?
F5E F6 1.669(13) . ?
F6 C3B 1.284(3) . ?
F6E C3B 1.284(3) . ?
F7 F9E 0.68(2) . ?
F7 C4A 1.319(3) . ?
F7 F8E 1.61(2) . ?
F7E F8 0.54(2) . ?
F7E C4A 1.319(3) . ?
F7E F9 1.748(13) . ?
F8 C4A 1.319(3) . ?
F8 F9E 1.764(13) . ?
F8E F9 0.71(2) . ?
F8E C4A 1.319(3) . ?
F9 C4A 1.320(3) . ?
F9E C4A 1.319(3) . ?
F10 C3A 1.347(5) . ?
F11 C3A 1.333(5) . ?
F12 C3A 1.350(4) . ?
O5 C5 1.104(4) . ?
O6 C6 1.126(5) . ?
C1B C2B 1.303(5) . ?
C1B C4B 1.495(5) . ?
C1A C2A 1.316(5) . ?
C1A C4A 1.487(5) . ?
C2B C3B 1.509(5) . ?
C2A C3A 1.500(5) . ?
C20 C21 1.347(5) . ?
C20 C25 1.398(5) . ?
C20 C27 1.519(5) . ?
C21 C22 1.395(6) . ?
C22 C23 1.386(7) . ?
C23 C24 1.363(7) . ?
C24 C25 1.367(6) . ?
C30 C35 1.370(6) . ?
C30 C31 1.389(6) . ?
C31 C32 1.386(6) . ?
C32 C33 1.354(8) . ?
C33 C34 1.362(8) . ?
C34 C35 1.387(7) . ?
C40 C41 1.375(6) . ?
C40 C45 1.385(6) . ?
C41 C42 1.396(6) . ?
C42 C43 1.358(8) . ?
C43 C44 1.340(8) . ?
C44 C45 1.375(6) . ?
C50 C55 1.334(6) . ?
C50 C51 1.397(5) . ?
C50 C57 1.520(5) . ?
C51 C52 1.385(7) . ?
C52 C53 1.357(7) . ?
C53 C54 1.373(7) . ?
C54 C55 1.418(6) . ?
C60 C65 1.364(5) . ?
C60 C61 1.383(6) . ?
C61 C62 1.378(6) . ?
C62 C63 1.360(8) . ?
C63 C64 1.328(7) . ?
C64 C65 1.412(6) . ?
C70 C75 1.380(5) . ?
C70 C71 1.384(5) . ?
C71 C72 1.393(5) . ?
C72 C73 1.387(7) . ?
C73 C74 1.358(7) . ?
C74 C75 1.369(6) . ?

loop_
_geom_torsion_atom_site_label_1
_geom_torsion_atom_site_label_2
_geom_torsion_atom_site_label_3
_geom_torsion_atom_site_label_4
_geom_torsion
_geom_torsion_site_symmetry_1
_geom_torsion_site_symmetry_2
_geom_torsion_site_symmetry_3
_geom_torsion_site_symmetry_4
_geom_torsion_publ_flag
C3B C2B C1B Pt1 178.5(3) . . . . ?
C4B C1B C2B Pt2 -179.2(3) . . . . ?
P1 Pt1 C1B C2B 119.0(3) . . . . ?
P1 Pt1 C1B C4B -64.1(3) . . . . ?
P1 Pt1 C1A C4A -126.1(40) . . . . ?
P2 Pt2 C2B C1B 55.3(21) . . . . ?
P2 Pt2 C2B C3B -125.6(18) . . . . ?
P2 Pt2 C2A C1A 116.9(3) . . . . ?
P2 Pt2 C2A C3A -65.4(3) . . . . ?
P1 Pt1 C1A C2A 56.8(42) . . . . ?
P1 Pt1 C1A C4A -126.1(40) . . . . ?
C3B C2B C1B C4B 1.8(6) . . . . ?
C3A C2A C1A C4A 5.2(6) . . . . ?
